data_7100434
loop_
_publ_author_name
'T. Chivers'
'Zhiyong Fu.'
'L. Thompson'

_publ_section_title
;
Structure and Magnetic Properties of a Novel Copper Halide
Framework {[tBuNH3]2[Cu3(\`i3-OH)( \`i2-H2O)Cl7]}n Synthesized via in situ
Templation
;
_journal_name_full 'Chemical Communications'
_journal_paper_doi 10.1039/b501040c
_journal_year 2005
_chemical_formula_sum 'C4 H13.5 Cl3.5 Cu1.5 N O'
_chemical_formula_weight 311.04
_space_group_IT_number 62
_symmetry_cell_setting orthorhombic
_symmetry_space_group_name_Hall '-P 2ac 2n'
_symmetry_space_group_name_H-M 'P n m a'
_cell_angle_alpha 90.00
_cell_angle_beta 90.00
_cell_angle_gamma 90.00
_cell_formula_units_Z 8
_cell_length_a 9.1349(18)
_cell_length_b 26.780(5)
_cell_length_c 8.5459(17)
_cell_measurement_temperature 173(2)
_cell_volume 2090.6(7)
_diffrn_ambient_temperature 173(2)
_exptl_crystal_density_diffrn 1.976
_cod_depositor_comments
;
The following automatic conversions were performed:
'_symmetry_cell_setting' value 'Orthorhombic' changed to 'orthorhombic'
according to '/home/saulius/struct/CIF-dictionaries/cif_core.dic'
dictionary named 'cif_core.dic' version 2.4.1 from 2010-06-29.

Automatic conversion script
Id: cif_fix_enum 1527 2010-12-29 10:47:43Z saulius 
;
_cod_original_formula_sum 'C4 H13.50 Cl3.50 Cu1.50 N O'
_cod_database_code 7100434

loop_
_symmetry_equiv_pos_as_xyz
'x, y, z'
'-x+1/2, -y, z+1/2'
'-x, y+1/2, -z'
'x+1/2, -y+1/2, -z+1/2'
'-x, -y, -z'
'x-1/2, y, -z-1/2'
'x, -y-1/2, z'
'-x-1/2, y-1/2, z-1/2'

loop_
_atom_site_label
_atom_site_type_symbol
_atom_site_fract_x
_atom_site_fract_y
_atom_site_fract_z
_atom_site_U_iso_or_equiv
_atom_site_adp_type
_atom_site_occupancy
_atom_site_symmetry_multiplicity
_atom_site_calc_flag
_atom_site_refinement_flags
_atom_site_disorder_assembly
_atom_site_disorder_group
Cu1 Cu 0.72857(5) 0.68819(2) 0.46689(6) 0.02058(16) Uani 1 1 d . . .
Cu2 Cu 0.43309(7) 0.7500 0.42973(8) 0.0182(2) Uani 1 2 d S . .
Cl3 Cl 0.20088(14) 0.7500 0.51616(17) 0.0225(3) Uani 1 2 d S . .
Cl4 Cl 0.52236(11) 0.68424(4) 0.61713(12) 0.0268(3) Uani 1 1 d . . .
Cl1 Cl 0.81737(12) 0.61765(4) 0.57571(13) 0.0316(3) Uani 1 1 d . . .
Cl2 Cl 0.88986(11) 0.68114(4) 0.26437(12) 0.0263(3) Uani 1 1 d . . .
O2 O 0.8403(5) 0.7500 0.6165(5) 0.0259(10) Uani 1 2 d SD . .
H2D H 0.814(7) 0.7500 0.714(3) 0.04(2) Uiso 1 2 d SD . .
H2E H 0.935(2) 0.7500 0.619(7) 0.034(19) Uiso 1 2 d SD . .
O1 O 0.6392(4) 0.7500 0.3732(5) 0.0195(9) Uani 1 2 d SD . .
H1D H 0.666(8) 0.7500 0.277(3) 0.06(3) Uiso 1 2 d SD . .
N1 N 0.1856(4) 0.62464(13) 0.5593(4) 0.0255(9) Uani 1 1 d . . .
H1B H 0.2272 0.6462 0.4936 0.038 Uiso 1 1 calc R . .
H1C H 0.2241 0.6284 0.6543 0.038 Uiso 1 1 calc R . .
H1D' H 0.0897 0.6304 0.5634 0.038 Uiso 1 1 calc R . .
C3 C 0.2124(4) 0.57179(15) 0.5026(5) 0.0211(10) Uani 1 1 d . . .
C4 C 0.3767(5) 0.56388(19) 0.4973(5) 0.0346(12) Uani 1 1 d . . .
H4A H 0.4165 0.5677 0.6006 0.052 Uiso 1 1 calc R . .
H4B H 0.4201 0.5881 0.4287 0.052 Uiso 1 1 calc R . .
H4C H 0.3974 0.5309 0.4593 0.052 Uiso 1 1 calc R . .
C2 C 0.1394(5) 0.53675(16) 0.6172(5) 0.0293(11) Uani 1 1 d . . .
H2A H 0.0358 0.5428 0.6179 0.044 Uiso 1 1 calc R . .
H2B H 0.1783 0.5423 0.7200 0.044 Uiso 1 1 calc R . .
H2C H 0.1576 0.5028 0.5864 0.044 Uiso 1 1 calc R . .
C1 C 0.1429(5) 0.56775(17) 0.3403(5) 0.0296(11) Uani 1 1 d . . .
H1A H 0.0414 0.5769 0.3465 0.044 Uiso 1 1 calc R . .
H1B' H 0.1511 0.5340 0.3033 0.044 Uiso 1 1 calc R . .
H1C' H 0.1925 0.5898 0.2694 0.044 Uiso 1 1 calc R . .

loop_
_atom_site_aniso_label
_atom_site_aniso_U_11
_atom_site_aniso_U_22
_atom_site_aniso_U_33
_atom_site_aniso_U_23
_atom_site_aniso_U_13
_atom_site_aniso_U_12
Cu1 0.0165(3) 0.0304(3) 0.0148(3) -0.0006(2) 0.0012(2) 0.0019(2)
Cu2 0.0131(4) 0.0259(4) 0.0155(4) 0.000 0.0007(3) 0.000
Cl3 0.0159(7) 0.0287(9) 0.0229(8) 0.000 0.0033(6) 0.000
Cl4 0.0212(5) 0.0366(7) 0.0227(6) -0.0034(5) 0.0070(4) -0.0047(5)
Cl1 0.0310(6) 0.0376(7) 0.0262(6) 0.0048(5) 0.0024(5) 0.0074(5)
Cl2 0.0232(6) 0.0320(6) 0.0238(6) -0.0014(5) 0.0082(5) 0.0032(5)
O2 0.019(2) 0.039(3) 0.019(3) 0.000 -0.0022(19) 0.000
O1 0.016(2) 0.026(2) 0.017(2) 0.000 -0.0011(18) 0.000
N1 0.027(2) 0.027(2) 0.023(2) -0.0023(16) -0.0041(16) 0.0004(17)
C3 0.026(2) 0.021(2) 0.016(2) -0.0004(18) 0.0008(18) 0.0017(19)
C4 0.027(2) 0.042(3) 0.034(3) -0.003(2) 0.001(2) 0.006(2)
C2 0.032(3) 0.031(3) 0.025(3) 0.000(2) -0.004(2) -0.001(2)
C1 0.032(3) 0.037(3) 0.020(2) 0.001(2) 0.001(2) 0.001(2)

loop_
_geom_bond_atom_site_label_1
_geom_bond_atom_site_label_2
_geom_bond_distance
_geom_bond_site_symmetry_2
_geom_bond_publ_flag
Cu1 O1 2.012(2) . ?
Cu1 Cl1 2.2564(13) . ?
Cu1 Cl2 2.2807(12) . ?
Cu1 Cl4 2.2821(11) . ?
Cu1 O2 2.327(3) . ?
Cu2 O1 1.944(4) . ?
Cu2 Cl3 2.2462(15) . ?
Cu2 Cl2 2.5115(12) 6_556 ?
Cu2 Cl2 2.5115(12) 4_465 ?
Cu2 Cl4 2.5161(13) 7_575 ?
Cu2 Cl4 2.5161(12) . ?
Cl2 Cu2 2.5115(12) 6_656 ?
O2 Cu1 2.327(3) 7_575 ?
O1 Cu1 2.012(2) 7_575 ?
N1 C3 1.516(5) . ?
C3 C2 1.511(6) . ?
C3 C4 1.517(6) . ?
C3 C1 1.529(6) . ?
